data_1507740
loop_
_publ_author_name
'Scully, Stephen S.'
'Porco, Jr, John A'

_publ_section_title
;
 Studies toward the synthesis of the epoxykinamycin FL-120B': discovery of
 a decarbonylative photocyclization.
;
_journal_issue 10
_journal_name_full 'Organic letters'
_journal_page_first 2646
_journal_page_last 2649
_journal_paper_doi 10.1021/ol3010563
_journal_volume 14
_journal_year 2012
_chemical_formula_moiety 'C18 H18 O4'
_chemical_formula_sum 'C18 H18 O4'
_chemical_formula_weight 298.32
_chemical_name_systematic
; 
 ? 
;
_space_group_IT_number 14
_symmetry_cell_setting monoclinic
_symmetry_space_group_name_Hall '-P 2yn'
_symmetry_space_group_name_H-M 'P 1 21/n 1'
_atom_sites_solution_hydrogens geom
_atom_sites_solution_primary direct
_atom_sites_solution_secondary difmap
_audit_creation_method SHELXL-97
_audit_update_record
;
2011-07-12 # Formatted by publCIF
;
_cell_angle_alpha 90.00
_cell_angle_beta 108.1990(10)
_cell_angle_gamma 90.00
_cell_formula_units_Z 4
_cell_length_a 17.4558(5)
_cell_length_b 4.81790(10)
_cell_length_c 17.8594(5)
_cell_measurement_reflns_used 8308
_cell_measurement_temperature 100(2)
_cell_measurement_theta_max 65.685
_cell_measurement_theta_min 5.215
_cell_volume 1426.85(6)
_computing_cell_refinement 'SAINT (Bruker, 2006)'
_computing_data_collection 'APEX2 (Bruker, 2006)'
_computing_data_reduction 'SAINT (Bruker, 2006)'
_computing_molecular_graphics 'OLEX2 (Dolmanov, et al. 2009)'
_computing_publication_material 'PublCIF v.1.9.5_c (IUCr)'
_computing_structure_refinement 'SHELXL-97 (Sheldrick, 1997)'
_computing_structure_solution 'SHELXS-97 (Sheldrick, 1990)'
_diffrn_ambient_temperature 100(2)
_diffrn_measured_fraction_theta_full 0.992
_diffrn_measured_fraction_theta_max 0.992
_diffrn_measurement_device_type 'Bruker Proteum-R'
_diffrn_measurement_method '\w & \f scans'
_diffrn_radiation_monochromator multilayer
_diffrn_radiation_source 'rotating anode'
_diffrn_radiation_type CuK\a
_diffrn_radiation_wavelength 1.54178
_diffrn_reflns_av_R_equivalents 0.0299
_diffrn_reflns_av_sigmaI/netI 0.0212
_diffrn_reflns_limit_h_max 20
_diffrn_reflns_limit_h_min -20
_diffrn_reflns_limit_k_max 5
_diffrn_reflns_limit_k_min -5
_diffrn_reflns_limit_l_max 21
_diffrn_reflns_limit_l_min -21
_diffrn_reflns_number 14605
_diffrn_reflns_theta_full 66.14
_diffrn_reflns_theta_max 66.14
_diffrn_reflns_theta_min 3.09
_diffrn_standards_decay_% 0
_diffrn_standards_interval_count 0
_diffrn_standards_interval_time 0
_diffrn_standards_number 0
_exptl_absorpt_coefficient_mu 0.798
_exptl_absorpt_correction_T_max .7528
_exptl_absorpt_correction_T_min .5994
_exptl_absorpt_correction_type multi-scan
_exptl_absorpt_process_details 'SADABS (Sheldrick, 1996)'
_exptl_crystal_colour colorless
_exptl_crystal_density_diffrn 1.389
_exptl_crystal_density_method 'not measured'
_exptl_crystal_description needle
_exptl_crystal_F_000 632
_exptl_crystal_size_max 0.159
_exptl_crystal_size_mid 0.032
_exptl_crystal_size_min 0.025
_refine_diff_density_max 0.226
_refine_diff_density_min -0.146
_refine_diff_density_rms 0.037
_refine_ls_extinction_method none
_refine_ls_goodness_of_fit_ref 1.054
_refine_ls_hydrogen_treatment constr
_refine_ls_matrix_type full
_refine_ls_number_parameters 201
_refine_ls_number_reflns 2480
_refine_ls_number_restraints 0
_refine_ls_restrained_S_all 1.054
_refine_ls_R_factor_all 0.0356
_refine_ls_R_factor_gt 0.0325
_refine_ls_shift/su_max 0.001
_refine_ls_shift/su_mean 0.000
_refine_ls_structure_factor_coef Fsqd
_refine_ls_weighting_details 'calc w=1/[\s^2^(Fo^2^)+(0.0519P)^2^+0.4385P] where P=(Fo^2^+2Fc^2^)/3'
_refine_ls_weighting_scheme calc
_refine_ls_wR_factor_gt 0.0880
_refine_ls_wR_factor_ref 0.0914
_reflns_number_gt 2260
_reflns_number_total 2480
_reflns_threshold_expression >2sigma(I)
_cod_data_source_file ol3010563_si_002.cif
_cod_data_source_block scully2_0m
_cod_depositor_comments 'Adding full bibliography for 1507740.cif.'
_cod_database_code 1507740

loop_
_symmetry_equiv_pos_as_xyz
'x, y, z'
'-x+1/2, y+1/2, -z+1/2'
'-x, -y, -z'
'x-1/2, -y-1/2, z-1/2'

loop_
_atom_site_label
_atom_site_type_symbol
_atom_site_fract_x
_atom_site_fract_y
_atom_site_fract_z
_atom_site_U_iso_or_equiv
_atom_site_adp_type
_atom_site_occupancy
_atom_site_symmetry_multiplicity
_atom_site_calc_flag
_atom_site_refinement_flags
O1 O 0.77567(5) 0.19536(17) 0.88951(5) 0.0222(2) Uani 1 1 d .
O2 O 0.51606(5) 1.05644(18) 0.86890(5) 0.0249(2) Uani 1 1 d .
O3 O 0.39884(5) 1.14552(19) 0.76403(5) 0.0270(2) Uani 1 1 d .
O4 O 0.56955(5) 0.8041(2) 1.00210(5) 0.0284(2) Uani 1 1 d .
H4 H 0.5433 0.9239 0.9701 0.043 Uiso 1 1 calc R
C1 C 0.90961(8) -0.2872(3) 1.03959(8) 0.0287(3) Uani 1 1 d .
H1A H 0.8755 -0.4541 1.0356 0.034 Uiso 1 1 calc R
H1B H 0.9661 -0.3499 1.0507 0.034 Uiso 1 1 calc R
C2 C 0.88314(7) -0.1324(3) 0.96011(8) 0.0264(3) Uani 1 1 d .
H2A H 0.9280 -0.0162 0.9549 0.032 Uiso 1 1 calc R
H2B H 0.8684 -0.2674 0.9161 0.032 Uiso 1 1 calc R
C3 C 0.81270(7) 0.0448(3) 0.95711(7) 0.0219(3) Uani 1 1 d .
C4 C 0.71882(7) 0.3561(2) 0.90803(7) 0.0200(3) Uani 1 1 d .
C5 C 0.66928(7) 0.5515(2) 0.85690(7) 0.0196(3) Uani 1 1 d .
C6 C 0.61683(7) 0.7091(2) 0.88836(7) 0.0194(3) Uani 1 1 d .
C7 C 0.56616(7) 0.9080(2) 0.83683(7) 0.0200(3) Uani 1 1 d .
C8 C 0.46318(7) 1.2609(3) 0.82279(7) 0.0244(3) Uani 1 1 d .
H8A H 0.4419 1.3763 0.8577 0.029 Uiso 1 1 calc R
H8B H 0.4940 1.3838 0.7982 0.029 Uiso 1 1 calc R
C9 C 0.34609(8) 0.9859(3) 0.79370(9) 0.0349(3) Uani 1 1 d .
H9A H 0.3726 0.8117 0.8158 0.052 Uiso 1 1 calc R
H9B H 0.2965 0.9450 0.7508 0.052 Uiso 1 1 calc R
H9C H 0.3328 1.0910 0.8350 0.052 Uiso 1 1 calc R
C10 C 0.61724(7) 0.6570(3) 0.96830(7) 0.0209(3) Uani 1 1 d .
C11 C 0.66588(7) 0.4575(3) 1.01419(6) 0.0213(3) Uani 1 1 d .
H11 H 0.6640 0.4226 1.0660 0.026 Uiso 1 1 calc R
C12 C 0.71865(7) 0.3046(2) 0.98407(7) 0.0201(3) Uani 1 1 d .
C13 C 0.67034(7) 0.5958(3) 0.77879(7) 0.0223(3) Uani 1 1 d .
H13 H 0.7058 0.4915 0.7587 0.027 Uiso 1 1 calc R
C14 C 0.62018(7) 0.7892(3) 0.73243(7) 0.0234(3) Uani 1 1 d .
H14 H 0.6211 0.8184 0.6801 0.028 Uiso 1 1 calc R
C15 C 0.56722(7) 0.9457(3) 0.76093(7) 0.0221(3) Uani 1 1 d .
H15 H 0.5322 1.0774 0.7277 0.026 Uiso 1 1 calc R
C16 C 0.78116(7) 0.1007(2) 1.01551(7) 0.0207(3) Uani 1 1 d .
C17 C 0.81639(7) -0.0165(3) 1.09691(7) 0.0251(3) Uani 1 1 d .
H17A H 0.7840 -0.1774 1.1040 0.030 Uiso 1 1 calc R
H17B H 0.8155 0.1258 1.1366 0.030 Uiso 1 1 calc R
C18 C 0.90344(8) -0.1076(3) 1.10815(7) 0.0287(3) Uani 1 1 d .
H18A H 0.9378 0.0588 1.1126 0.034 Uiso 1 1 calc R
H18B H 0.9238 -0.2139 1.1579 0.034 Uiso 1 1 calc R

loop_
_atom_site_aniso_label
_atom_site_aniso_U_11
_atom_site_aniso_U_22
_atom_site_aniso_U_33
_atom_site_aniso_U_23
_atom_site_aniso_U_13
_atom_site_aniso_U_12
O1 0.0202(4) 0.0226(4) 0.0235(4) 0.0003(3) 0.0066(3) 0.0020(3)
O2 0.0251(4) 0.0266(5) 0.0215(4) 0.0004(3) 0.0050(3) 0.0079(4)
O3 0.0230(4) 0.0301(5) 0.0251(4) 0.0024(4) 0.0033(3) -0.0015(4)
O4 0.0329(5) 0.0309(5) 0.0236(4) 0.0033(4) 0.0121(4) 0.0117(4)
C1 0.0217(6) 0.0217(6) 0.0400(7) 0.0037(5) 0.0056(5) 0.0014(5)
C2 0.0218(6) 0.0233(6) 0.0330(7) -0.0011(5) 0.0071(5) 0.0007(5)
C3 0.0191(6) 0.0192(6) 0.0245(6) -0.0007(5) 0.0027(4) -0.0024(5)
C4 0.0170(5) 0.0191(6) 0.0233(6) -0.0027(5) 0.0055(4) -0.0020(5)
C5 0.0170(5) 0.0191(6) 0.0215(6) -0.0017(5) 0.0041(4) -0.0048(4)
C6 0.0173(5) 0.0188(6) 0.0203(6) -0.0018(5) 0.0033(4) -0.0039(5)
C7 0.0169(5) 0.0187(6) 0.0232(6) -0.0032(5) 0.0043(4) -0.0024(4)
C8 0.0231(6) 0.0204(6) 0.0262(6) 0.0010(5) 0.0026(5) 0.0032(5)
C9 0.0268(7) 0.0361(8) 0.0420(7) 0.0026(6) 0.0112(6) -0.0032(6)
C10 0.0198(6) 0.0210(6) 0.0218(6) -0.0030(5) 0.0066(5) -0.0019(5)
C11 0.0227(6) 0.0226(6) 0.0177(5) -0.0004(5) 0.0049(4) -0.0023(5)
C12 0.0182(5) 0.0185(6) 0.0214(6) -0.0012(4) 0.0028(4) -0.0035(4)
C13 0.0205(6) 0.0236(6) 0.0228(6) -0.0020(5) 0.0070(5) -0.0023(5)
C14 0.0243(6) 0.0261(7) 0.0196(5) 0.0008(5) 0.0064(5) -0.0048(5)
C15 0.0210(6) 0.0205(6) 0.0218(6) 0.0015(5) 0.0024(4) -0.0028(5)
C16 0.0181(5) 0.0179(6) 0.0234(6) -0.0012(5) 0.0025(4) -0.0030(4)
C17 0.0257(6) 0.0227(6) 0.0238(6) 0.0012(5) 0.0031(5) 0.0001(5)
C18 0.0241(6) 0.0258(7) 0.0304(6) 0.0045(5) 0.0000(5) 0.0002(5)

loop_
_atom_type_symbol
_atom_type_description
_atom_type_scat_dispersion_real
_atom_type_scat_dispersion_imag
_atom_type_scat_source
C C 0.0181 0.0091 'International Tables Vol C Tables 4.2.6.8 and 6.1.1.4'
H H 0.0000 0.0000 'International Tables Vol C Tables 4.2.6.8 and 6.1.1.4'
O O 0.0492 0.0322 'International Tables Vol C Tables 4.2.6.8 and 6.1.1.4'

loop_
_geom_angle_atom_site_label_1
_geom_angle_atom_site_label_2
_geom_angle_atom_site_label_3
_geom_angle
C4 O1 C3 105.10(9)
C7 O2 C8 119.82(9)
C8 O3 C9 113.51(10)
C10 O4 H4 109.5
C18 C1 C2 112.81(11)
C18 C1 H1A 109.0
C2 C1 H1A 109.0
C18 C1 H1B 109.0
C2 C1 H1B 109.0
H1A C1 H1B 107.8
C3 C2 C1 108.57(10)
C3 C2 H2A 110.0
C1 C2 H2A 110.0
C3 C2 H2B 110.0
C1 C2 H2B 110.0
H2A C2 H2B 108.4
C16 C3 O1 112.17(10)
C16 C3 C2 128.33(11)
O1 C3 C2 119.29(10)
O1 C4 C12 110.95(10)
O1 C4 C5 124.30(10)
C12 C4 C5 124.72(11)
C4 C5 C13 123.11(11)
C4 C5 C6 116.05(10)
C13 C5 C6 120.84(11)
C7 C6 C5 116.49(10)
C7 C6 C10 124.28(11)
C5 C6 C10 119.22(11)
C15 C7 O2 123.02(11)
C15 C7 C6 121.88(11)
O2 C7 C6 115.09(10)
O3 C8 O2 112.63(10)
O3 C8 H8A 109.1
O2 C8 H8A 109.1
O3 C8 H8B 109.1
O2 C8 H8B 109.1
H8A C8 H8B 107.8
O3 C9 H9A 109.5
O3 C9 H9B 109.5
H9A C9 H9B 109.5
O3 C9 H9C 109.5
H9A C9 H9C 109.5
H9B C9 H9C 109.5
O4 C10 C11 116.59(10)
O4 C10 C6 121.92(11)
C11 C10 C6 121.49(11)
C10 C11 C12 119.61(10)
C10 C11 H11 120.2
C12 C11 H11 120.2
C4 C12 C11 118.88(11)
C4 C12 C16 105.73(10)
C11 C12 C16 135.29(11)
C14 C13 C5 119.76(11)
C14 C13 H13 120.1
C5 C13 H13 120.1
C13 C14 C15 121.05(11)
C13 C14 H14 119.5
C15 C14 H14 119.5
C7 C15 C14 119.97(11)
C7 C15 H15 120.0
C14 C15 H15 120.0
C3 C16 C12 106.03(10)
C3 C16 C17 122.05(11)
C12 C16 C17 131.57(11)
C16 C17 C18 108.91(10)
C16 C17 H17A 109.9
C18 C17 H17A 109.9
C16 C17 H17B 109.9
C18 C17 H17B 109.9
H17A C17 H17B 108.3
C1 C18 C17 111.81(10)
C1 C18 H18A 109.3
C17 C18 H18A 109.3
C1 C18 H18B 109.3
C17 C18 H18B 109.3
H18A C18 H18B 107.9

loop_
_geom_bond_atom_site_label_1
_geom_bond_atom_site_label_2
_geom_bond_distance
O1 C4 1.3781(14)
O1 C3 1.3834(14)
O2 C7 1.3848(14)
O2 C8 1.4234(15)
O3 C8 1.3912(15)
O3 C9 1.4229(16)
O4 C10 1.3689(15)
O4 H4 0.8400
C1 C18 1.5304(19)
C1 C2 1.5410(18)
C1 H1A 0.9900
C1 H1B 0.9900
C2 C3 1.4842(17)
C2 H2A 0.9900
C2 H2B 0.9900
C3 C16 1.3499(17)
C4 C12 1.3815(17)
C4 C5 1.4050(17)
C5 C13 1.4171(16)
C5 C6 1.4325(17)
C6 C7 1.4280(17)
C6 C10 1.4475(16)
C7 C15 1.3735(17)
C8 H8A 0.9900
C8 H8B 0.9900
C9 H9A 0.9800
C9 H9B 0.9800
C9 H9C 0.9800
C10 C11 1.3716(17)
C11 C12 1.4110(17)
C11 H11 0.9500
C12 C16 1.4447(17)
C13 C14 1.3665(18)
C13 H13 0.9500
C14 C15 1.4056(18)
C14 H14 0.9500
C15 H15 0.9500
C16 C17 1.5008(16)
C17 C18 1.5336(18)
C17 H17A 0.9900
C17 H17B 0.9900
C18 H18A 0.9900
C18 H18B 0.9900

loop_
_cod_related_entry_id
_cod_related_entry_code
_cod_related_entry_database
1 30651915 ChemSpider
